data_2001426
loop_
_publ_author_name
'Blackburn, A. C.'
'Gallucci, J. C.'
'Gerkin, R. E.'
'Reppart, W. J.'

_publ_section_title
;
 Structure of lithium perbromate trihydrate
;
_journal_issue 8
_journal_name_full 'Acta Crystallographica Section C'
_journal_page_first 1437
_journal_page_last 1439
_journal_paper_doi 10.1107/S0108270193000538
_journal_volume 49
_journal_year 1993
_chemical_formula_sum 'Br H6 Li O7'
_chemical_formula_weight 204.89
_space_group_IT_number 186
_symmetry_cell_setting hexagonal
_symmetry_space_group_name_Hall 'P 6c -2c'
_symmetry_space_group_name_H-M 'P 63 m c'
_atom_type_scat_source 'Cromer & Waber(1974) and Stewart, Davidson & Simpson (1965)'
_cell_angle_alpha 90.0
_cell_angle_beta 90.0
_cell_angle_gamma 120.0
_cell_formula_units_Z 2
_cell_length_a 7.8723(5)
_cell_length_b 7.8723(5)
_cell_length_c 5.4990(10)
_cell_measurement_reflns_used 25
_cell_measurement_temperature 296
_cell_measurement_theta_max 13.8
_cell_measurement_theta_min 10.9
_cell_volume 295.13(6)
_diffrn_measurement_device 'Rigaku AFC5S'
_diffrn_measurement_method \w-2\q
_diffrn_radiation_type MoK\a
_diffrn_radiation_wavelength 0.71073
_diffrn_reflns_av_R_equivalents 0.042
_diffrn_reflns_limit_h_max 11
_diffrn_reflns_limit_h_min -11
_diffrn_reflns_limit_k_max 11
_diffrn_reflns_limit_k_min 0
_diffrn_reflns_limit_l_max 8
_diffrn_reflns_limit_l_min -8
_diffrn_reflns_number 2291
_diffrn_reflns_theta_max 32.5
_diffrn_standards_decay_% 3
_diffrn_standards_interval_count 150
_diffrn_standards_number 6
_exptl_absorpt_coefficient_mu 6.86
_exptl_absorpt_correction_T_max 1.000
_exptl_absorpt_correction_T_min 0.864
_exptl_absorpt_correction_type empirical
_exptl_crystal_colour Colorless
_exptl_crystal_density_diffrn 2.305
_exptl_crystal_description 'Capped hexagonal column'
_exptl_crystal_size_max 0.35
_exptl_crystal_size_mid 0.23
_exptl_crystal_size_min 0.23
_refine_diff_density_max 1.14
_refine_diff_density_min -0.88
_refine_ls_extinction_coef 2.05E-5(22)
_refine_ls_extinction_method 'Zachariasen (1963, 1968)'
_refine_ls_goodness_of_fit_obs 2.55
_refine_ls_hydrogen_treatment refall
_refine_ls_number_parameters 26
_refine_ls_number_reflns 403
_refine_ls_R_factor_obs 0.037
_refine_ls_shift/esd_max 0.01
_refine_ls_structure_factor_coef F
_refine_ls_weighting_details 'w = (\s~F~)^-2^'
_refine_ls_weighting_scheme calc
_refine_ls_wR_factor_obs 0.057
_reflns_number_observed 403
_reflns_number_total 473
_reflns_observed_criterion I>\s(I)
_cod_data_source_file cr1039.cif
_cod_data_source_block cr1039_structure_1_of_1
_cod_depositor_comments
;
The following automatic conversions were performed:

'_refine_ls_weighting_scheme' value 'w = (\s~F~)^-2^' was changed to
'calc'. New tag '_refine_ls_weighting_details' was created. The value
of the new tag was set to 'w = (\s~F~)^-2^'.

Automatic conversion script
Id: cif_fix_values 3143 2015-03-26 13:38:13Z robertas 
;
_cod_original_formula_sum 'H6 Br Li O7'
_cod_database_code 2001426

loop_
_symmetry_equiv_pos_as_xyz
x,y,z
-y,x-y,z
y-x,-x,z
-x,-y,1/2+z
y,y-x,1/2+z
x-y,x,1/2+z
-y,-x,z
y-x,y,z
x,x-y,z
y,x,1/2+z
x-y,-y,1/2+z
-x,y-x,1/2+z

loop_
_atom_site_label
_atom_site_fract_x
_atom_site_fract_y
_atom_site_fract_z
_atom_site_U_iso_or_equiv
Li .0 .0 .210(4) 2.1(7)
Br .3333 .6666 .0 1.35(2)
O(1) .3333 .6666 .295(2) 3.1(3)
O(2) .4453(4) -.4453 -.1000(12) 2.53(7)
O(3) .1204(4) -.1204 .4615(11) 1.90(10)
H .258(10) -.060(10) .445(13) ?

loop_
_geom_angle_atom_site_label_1
_geom_angle_atom_site_label_2
_geom_angle_atom_site_label_3
_geom_angle_site_symmetry_1
_geom_angle_site_symmetry_2
_geom_angle_site_symmetry_3
_geom_angle
_geom_angle_publ_flag
O(3) Li O(3) . . 2_555 82.9(7) yes
O(3) Li O(3) . . 4_554 179.6(10) yes
O(3) Li O(3) . . 5_554 96.80(10) yes
O(3) Li O(3) 4_554 . 5_554 83.5(7) yes
O(1) Br O(2) . . 1_565 109.8(2) yes
O(2) Br O(2) 2_555 . 1_565 109.1(2) yes
H O(3) H . . 7_555 111(8) yes

loop_
_geom_bond_atom_site_label_1
_geom_bond_atom_site_label_2
_geom_bond_site_symmetry_1
_geom_bond_site_symmetry_2
_geom_bond_distance
_geom_bond_publ_flag
Li O(3) . . 2.148(16) yes
Li O(3) . 4_554 2.135(16) yes
O(3) O(3) . 2_555 2.844(9) yes
O(3) O(3) . 5_554 3.202(3) yes
O(3) O(3) . 4_554 4.283(8) yes
Br O(1) . . 1.624(12) yes
Br O(2) . 1_565 1.623(6) yes
O(3) H . . 0.95(7) yes
